data_1516872
loop_
_publ_author_name
'Ryoji Mitsuhashi'
'Takayoshi Suzuki'
'Yukinari Sunatsuki'
'Masaaki Kojima'

_publ_section_title
;
 Hydrogen-bonding interactions, geometrical selectivity and spectroscopic
 properties of cobalt(III) complexes with unsymmetrical tridentate
 amine-amidato-phenolato type ligands
;
_journal_name_full
;
Inorganica Chimica Acta
;
_journal_page_first 131
_journal_page_last 137
_journal_volume 399
_journal_year 2013
_chemical_formula_moiety 'K 1+, C20 H24 Co N4 O4 1-, 5(H2 O)'
_chemical_formula_sum 'C20 H34 Co K N4 O9'
_chemical_formula_weight 572.54
_space_group_IT_number 2
_symmetry_cell_setting triclinic
_symmetry_space_group_name_Hall '-P 1'
_symmetry_space_group_name_H-M 'P -1'
_atom_sites_solution_hydrogens geom
_atom_sites_solution_primary direct
_atom_sites_solution_secondary difmap
_cell_angle_alpha 93.285(3)
_cell_angle_beta 96.038(3)
_cell_angle_gamma 95.398(4)
_cell_formula_units_Z 2
_cell_length_a 7.4365(10)
_cell_length_b 12.8737(15)
_cell_length_c 13.1923(16)
_cell_measurement_reflns_used 7204
_cell_measurement_temperature 188(2)
_cell_measurement_theta_max 27.4
_cell_measurement_theta_min 3.0
_cell_volume 1247.5(3)
_computing_cell_refinement PROCESS-AUTO
_computing_data_collection PROCESS-AUTO
_computing_data_reduction CrystalStructure
_computing_molecular_graphics 'ORTEP-3 for win'
_computing_publication_material 'CrystalStructure 3.8'
_computing_structure_refinement SHELXL
_computing_structure_solution SIR2004
_diffrn_ambient_temperature 188(2)
_diffrn_detector_area_resol_mean 10.00
_diffrn_measured_fraction_theta_full 0.993
_diffrn_measured_fraction_theta_max 0.993
_diffrn_measurement_device_type 'Rigaku RAXIS-RAPID'
_diffrn_measurement_method \w
_diffrn_radiation_monochromator graphite
_diffrn_radiation_source 'fine-focus sealed tube'
_diffrn_radiation_type MoK\a
_diffrn_radiation_wavelength 0.71075
_diffrn_reflns_av_R_equivalents 0.0472
_diffrn_reflns_av_sigmaI/netI 0.0594
_diffrn_reflns_limit_h_max 9
_diffrn_reflns_limit_h_min -9
_diffrn_reflns_limit_k_max 16
_diffrn_reflns_limit_k_min -16
_diffrn_reflns_limit_l_max 17
_diffrn_reflns_limit_l_min -17
_diffrn_reflns_number 12430
_diffrn_reflns_theta_full 27.42
_diffrn_reflns_theta_max 27.42
_diffrn_reflns_theta_min 3.02
_exptl_absorpt_coefficient_mu 0.911
_exptl_absorpt_correction_T_max 0.9144
_exptl_absorpt_correction_T_min 0.7717
_exptl_absorpt_correction_type multi-scan
_exptl_absorpt_process_details
;
    Higashi, T. (1995). Program for Absorption Correction.
    Rigaku Corporation, Tokyo, Japan.
;
_exptl_crystal_colour brown
_exptl_crystal_density_diffrn 1.524
_exptl_crystal_density_method 'not measured'
_exptl_crystal_description needle
_exptl_crystal_F_000 600
_exptl_crystal_size_max 0.30
_exptl_crystal_size_mid 0.10
_exptl_crystal_size_min 0.10
_refine_diff_density_max 0.940
_refine_diff_density_min -0.674
_refine_diff_density_rms 0.166
_refine_ls_extinction_method none
_refine_ls_goodness_of_fit_ref 1.144
_refine_ls_hydrogen_treatment constr
_refine_ls_matrix_type full
_refine_ls_number_parameters 320
_refine_ls_number_reflns 5656
_refine_ls_number_restraints 0
_refine_ls_restrained_S_all 1.144
_refine_ls_R_factor_all 0.0815
_refine_ls_R_factor_gt 0.0487
_refine_ls_shift/su_max 0.000
_refine_ls_shift/su_mean 0.000
_refine_ls_structure_factor_coef Fsqd
_refine_ls_weighting_details 'calc w=1/[\s^2^(Fo^2^)+(0.1011P)^2^+0.8902P] where P=(Fo^2^+2Fc^2^)/3'
_refine_ls_weighting_scheme calc
_refine_ls_wR_factor_gt 0.1365
_refine_ls_wR_factor_ref 0.1870
_reflns_number_gt 4128
_reflns_number_total 5656
_reflns_threshold_expression >2sigma(I)
_cod_data_source_file ICA-2013-399-131-137-6.cif
_cod_data_source_block K[4]_5H2O
_cod_database_code 1516872

loop_
_symmetry_equiv_pos_as_xyz
'x, y, z'
'-x, -y, -z'

loop_
_atom_site_label
_atom_site_type_symbol
_atom_site_fract_x
_atom_site_fract_y
_atom_site_fract_z
_atom_site_U_iso_or_equiv
_atom_site_adp_type
_atom_site_occupancy
_atom_site_symmetry_multiplicity
_atom_site_calc_flag
_atom_site_refinement_flags
Co1 Co 0.5000 0.5000 0.5000 0.01618(19) Uani 1 2 d S
Co2 Co 0.0000 0.0000 0.0000 0.01810(19) Uani 1 2 d S
K1 K 0.26547(12) 0.06628(7) 0.43566(7) 0.0289(2) Uani 1 1 d .
O1 O 0.3205(4) 0.4441(2) 0.39250(19) 0.0216(5) Uani 1 1 d .
O2 O 0.1555(4) 0.7343(2) 0.4778(2) 0.0289(6) Uani 1 1 d .
O3 O 0.2240(4) 0.0708(2) 0.06294(19) 0.0229(6) Uani 1 1 d .
O4 O 0.2840(4) 0.0696(2) -0.24518(19) 0.0258(6) Uani 1 1 d .
O5 O 0.1240(4) 0.2492(2) 0.3937(2) 0.0324(7) Uani 1 1 d .
O6 O 0.0154(4) 0.0952(2) 0.5916(2) 0.0314(7) Uani 1 1 d .
O7 O 0.6429(4) 0.0826(2) 0.4251(2) 0.0363(7) Uani 1 1 d .
O9 O 0.3465(6) -0.0228(4) 0.2401(3) 0.0609(12) Uani 1 1 d .
O10 O 0.4530(4) 0.1890(2) 0.6156(2) 0.0363(7) Uani 1 1 d .
N1 N 0.3518(4) 0.6141(2) 0.5255(2) 0.0192(6) Uani 1 1 d .
N2 N 0.3568(4) 0.4154(2) 0.5899(2) 0.0207(6) Uani 1 1 d .
H2A H 0.2449 0.3948 0.5541 0.025 Uiso 1 1 calc R
H2B H 0.4133 0.3557 0.6004 0.025 Uiso 1 1 calc R
N3 N 0.0946(4) 0.0042(2) -0.1321(2) 0.0206(6) Uani 1 1 d .
N4 N 0.1206(4) -0.1288(2) 0.0200(2) 0.0237(7) Uani 1 1 d .
H4A H 0.2430 -0.1087 0.0352 0.028 Uiso 1 1 calc R
H4B H 0.0811 -0.1568 0.0773 0.028 Uiso 1 1 calc R
C1 C 0.2468(5) 0.5050(3) 0.3249(3) 0.0196(7) Uani 1 1 d .
C2 C 0.1932(5) 0.4612(3) 0.2243(3) 0.0267(8) Uani 1 1 d .
H2 H 0.2117 0.3905 0.2075 0.032 Uiso 1 1 calc R
C3 C 0.1147(6) 0.5191(4) 0.1506(3) 0.0308(9) Uani 1 1 d .
H3 H 0.0804 0.4881 0.0834 0.037 Uiso 1 1 calc R
C4 C 0.0848(6) 0.6225(3) 0.1730(3) 0.0304(9) Uani 1 1 d .
H4 H 0.0318 0.6625 0.1216 0.036 Uiso 1 1 calc R
C5 C 0.1337(5) 0.6666(3) 0.2721(3) 0.0267(8) Uani 1 1 d .
H5 H 0.1123 0.7369 0.2881 0.032 Uiso 1 1 calc R
C6 C 0.2141(5) 0.6090(3) 0.3490(3) 0.0203(7) Uani 1 1 d .
C7 C 0.2443(5) 0.6553(3) 0.4573(3) 0.0192(7) Uani 1 1 d .
C8 C 0.3470(5) 0.6469(3) 0.6332(3) 0.0226(8) Uani 1 1 d .
H8A H 0.2909 0.7135 0.6386 0.027 Uiso 1 1 calc R
H8B H 0.4723 0.6586 0.6683 0.027 Uiso 1 1 calc R
C9 C 0.2372(6) 0.5626(3) 0.6837(3) 0.0264(8) Uani 1 1 d .
H9A H 0.2191 0.5900 0.7532 0.032 Uiso 1 1 calc R
H9B H 0.1159 0.5477 0.6442 0.032 Uiso 1 1 calc R
C10 C 0.3245(6) 0.4612(3) 0.6920(3) 0.0243(8) Uani 1 1 d .
H10A H 0.4417 0.4744 0.7360 0.029 Uiso 1 1 calc R
H10B H 0.2445 0.4104 0.7246 0.029 Uiso 1 1 calc R
C11 C 0.2997(5) 0.1547(3) 0.0229(3) 0.0218(7) Uani 1 1 d .
C12 C 0.3886(5) 0.2380(3) 0.0894(3) 0.0258(8) Uani 1 1 d .
H12 H 0.3950 0.2325 0.1612 0.031 Uiso 1 1 calc R
C13 C 0.4661(6) 0.3270(3) 0.0518(3) 0.0325(9) Uani 1 1 d .
H13 H 0.5251 0.3823 0.0978 0.039 Uiso 1 1 calc R
C14 C 0.4591(6) 0.3369(3) -0.0534(3) 0.0330(9) Uani 1 1 d .
H14 H 0.5091 0.3993 -0.0793 0.040 Uiso 1 1 calc R
C15 C 0.3784(6) 0.2545(3) -0.1189(3) 0.0297(9) Uani 1 1 d .
H15 H 0.3789 0.2598 -0.1904 0.036 Uiso 1 1 calc R
C16 C 0.2955(5) 0.1631(3) -0.0837(3) 0.0237(8) Uani 1 1 d .
C17 C 0.2203(5) 0.0747(3) -0.1577(3) 0.0217(8) Uani 1 1 d .
C18 C 0.0475(6) -0.0902(3) -0.2014(3) 0.0232(8) Uani 1 1 d .
H18A H 0.0776 -0.0751 -0.2708 0.028 Uiso 1 1 calc R
H18B H -0.0847 -0.1113 -0.2056 0.028 Uiso 1 1 calc R
C19 C 0.1527(6) -0.1790(3) -0.1625(3) 0.0282(9) Uani 1 1 d .
H19A H 0.1309 -0.2389 -0.2142 0.034 Uiso 1 1 calc R
H19B H 0.2843 -0.1554 -0.1549 0.034 Uiso 1 1 calc R
C20 C 0.1009(6) -0.2153(3) -0.0618(3) 0.0266(8) Uani 1 1 d .
H20A H -0.0268 -0.2470 -0.0713 0.032 Uiso 1 1 calc R
H20B H 0.1786 -0.2701 -0.0397 0.032 Uiso 1 1 calc R

loop_
_atom_site_aniso_label
_atom_site_aniso_U_11
_atom_site_aniso_U_22
_atom_site_aniso_U_33
_atom_site_aniso_U_23
_atom_site_aniso_U_13
_atom_site_aniso_U_12
Co1 0.0172(3) 0.0150(3) 0.0167(3) 0.0013(2) 0.0043(3) 0.0008(3)
Co2 0.0201(4) 0.0195(4) 0.0156(3) 0.0016(3) 0.0057(3) 0.0026(3)
K1 0.0314(5) 0.0251(5) 0.0307(5) 0.0035(3) 0.0052(4) 0.0033(3)
O1 0.0252(14) 0.0194(13) 0.0193(12) 0.0004(10) 0.0013(11) 0.0002(11)
O2 0.0336(16) 0.0255(15) 0.0297(14) 0.0007(11) 0.0033(12) 0.0138(12)
O3 0.0236(14) 0.0265(14) 0.0187(12) 0.0051(10) 0.0043(10) -0.0008(11)
O4 0.0272(15) 0.0317(15) 0.0195(12) 0.0054(11) 0.0066(11) 0.0011(12)
O5 0.0387(17) 0.0213(15) 0.0371(16) 0.0007(12) 0.0058(13) 0.0014(12)
O6 0.0334(16) 0.0280(16) 0.0319(15) 0.0034(12) -0.0036(13) 0.0056(12)
O7 0.0334(17) 0.0342(17) 0.0424(17) 0.0113(14) 0.0077(14) -0.0008(13)
O9 0.059(2) 0.099(3) 0.0350(18) 0.021(2) 0.0169(18) 0.039(2)
O10 0.0395(18) 0.0315(17) 0.0380(16) 0.0085(13) 0.0088(14) -0.0049(13)
N1 0.0212(15) 0.0180(15) 0.0189(14) -0.0007(11) 0.0056(12) 0.0019(12)
N2 0.0205(15) 0.0200(16) 0.0219(15) 0.0029(12) 0.0075(12) -0.0022(12)
N3 0.0247(16) 0.0213(16) 0.0170(14) 0.0003(12) 0.0072(12) 0.0036(13)
N4 0.0246(17) 0.0254(17) 0.0220(15) 0.0022(13) 0.0053(13) 0.0035(13)
C1 0.0156(16) 0.0224(18) 0.0219(17) 0.0057(14) 0.0049(14) 0.0021(14)
C2 0.0234(19) 0.031(2) 0.0255(19) -0.0019(16) 0.0047(16) -0.0003(16)
C3 0.031(2) 0.042(3) 0.0169(17) 0.0011(16) -0.0003(16) -0.0025(19)
C4 0.033(2) 0.034(2) 0.0258(19) 0.0105(17) 0.0031(17) 0.0041(18)
C5 0.026(2) 0.030(2) 0.0250(18) 0.0053(16) 0.0040(16) 0.0033(16)
C6 0.0194(17) 0.0219(19) 0.0205(17) 0.0037(14) 0.0053(14) 0.0021(14)
C7 0.0203(18) 0.0180(18) 0.0210(17) 0.0042(14) 0.0067(14) 0.0042(14)
C8 0.0247(19) 0.0221(19) 0.0226(18) 0.0018(14) 0.0066(15) 0.0057(15)
C9 0.028(2) 0.029(2) 0.0235(18) 0.0006(15) 0.0114(16) 0.0050(17)
C10 0.029(2) 0.026(2) 0.0195(17) 0.0055(14) 0.0118(15) 0.0006(16)
C11 0.0182(17) 0.0214(18) 0.0270(18) 0.0023(14) 0.0064(15) 0.0038(14)
C12 0.0235(19) 0.029(2) 0.0245(18) 0.0032(16) 0.0029(16) 0.0015(16)
C13 0.028(2) 0.031(2) 0.036(2) -0.0041(18) 0.0011(18) -0.0024(17)
C14 0.033(2) 0.028(2) 0.038(2) 0.0059(18) 0.0036(19) -0.0011(18)
C15 0.031(2) 0.030(2) 0.029(2) 0.0063(17) 0.0070(17) 0.0044(17)
C16 0.0239(19) 0.027(2) 0.0213(17) 0.0030(15) 0.0054(15) 0.0033(15)
C17 0.0229(18) 0.0248(19) 0.0192(17) 0.0043(14) 0.0065(14) 0.0055(15)
C18 0.030(2) 0.0230(19) 0.0169(16) -0.0014(14) 0.0055(15) 0.0027(16)
C19 0.035(2) 0.026(2) 0.0262(19) 0.0010(16) 0.0089(17) 0.0108(17)
C20 0.030(2) 0.022(2) 0.0290(19) -0.0015(15) 0.0093(17) 0.0073(16)

loop_
_atom_type_symbol
_atom_type_description
_atom_type_scat_dispersion_real
_atom_type_scat_dispersion_imag
_atom_type_scat_source
Co Co 0.3494 0.9721 'International Tables Vol C Tables 4.2.6.8 and 6.1.1.4'
K K 0.2009 0.2494 'International Tables Vol C Tables 4.2.6.8 and 6.1.1.4'
C C 0.0033 0.0016 'International Tables Vol C Tables 4.2.6.8 and 6.1.1.4'
O O 0.0106 0.0060 'International Tables Vol C Tables 4.2.6.8 and 6.1.1.4'
N N 0.0061 0.0033 'International Tables Vol C Tables 4.2.6.8 and 6.1.1.4'
H H 0.0000 0.0000 'International Tables Vol C Tables 4.2.6.8 and 6.1.1.4'

loop_
_geom_angle_atom_site_label_1
_geom_angle_atom_site_label_2
_geom_angle_atom_site_label_3
_geom_angle
_geom_angle_site_symmetry_1
_geom_angle_site_symmetry_3
O1 Co1 O1 180.0 2_666 .
O1 Co1 N1 89.04(12) 2_666 2_666
O1 Co1 N1 90.96(12) . 2_666
O1 Co1 N1 90.96(12) 2_666 .
O1 Co1 N1 89.04(12) . .
N1 Co1 N1 179.999(1) 2_666 .
O1 Co1 N2 85.69(12) 2_666 2_666
O1 Co1 N2 94.31(12) . 2_666
N1 Co1 N2 88.47(13) 2_666 2_666
N1 Co1 N2 91.53(13) . 2_666
O1 Co1 N2 94.31(12) 2_666 .
O1 Co1 N2 85.69(12) . .
N1 Co1 N2 91.53(13) 2_666 .
N1 Co1 N2 88.47(13) . .
N2 Co1 N2 180.00(15) 2_666 .
O3 Co2 O3 180.0 2 .
O3 Co2 N3 90.59(12) 2 .
O3 Co2 N3 89.41(12) . .
O3 Co2 N3 89.41(12) 2 2
O3 Co2 N3 90.59(12) . 2
N3 Co2 N3 180.0 . 2
O3 Co2 N4 94.95(12) 2 .
O3 Co2 N4 85.05(12) . .
N3 Co2 N4 87.55(13) . .
N3 Co2 N4 92.45(13) 2 .
O3 Co2 N4 85.05(12) 2 2
O3 Co2 N4 94.95(12) . 2
N3 Co2 N4 92.45(13) . 2
N3 Co2 N4 87.55(13) 2 2
N4 Co2 N4 180.0 . 2
O5 K1 O6 108.57(9) . 2_556
O5 K1 O7 150.15(10) . 2_656
O6 K1 O7 73.18(9) 2_556 2_656
O5 K1 O7 111.46(10) . .
O6 K1 O7 135.58(9) 2_556 .
O7 K1 O7 81.43(10) 2_656 .
O5 K1 O9 105.28(10) . .
O6 K1 O9 82.40(12) 2_556 .
O7 K1 O9 104.48(11) 2_656 .
O7 K1 O9 69.29(11) . .
O5 K1 O10 83.81(9) . .
O6 K1 O10 133.29(9) 2_556 .
O7 K1 O10 75.26(9) 2_656 .
O7 K1 O10 70.28(9) . .
O9 K1 O10 139.08(12) . .
O5 K1 O6 75.63(9) . .
O6 K1 O6 70.68(10) 2_556 .
O7 K1 O6 77.17(9) 2_656 .
O7 K1 O6 137.85(9) . .
O9 K1 O6 151.45(11) . .
O10 K1 O6 69.36(9) . .
O5 K1 K1 144.41(8) . 2_656
O6 K1 K1 106.30(7) 2_556 2_656
O7 K1 K1 40.74(7) 2_656 2_656
O7 K1 K1 40.68(6) . 2_656
O9 K1 K1 86.07(8) . 2_656
O10 K1 K1 67.02(7) . 2_656
O6 K1 K1 110.06(6) . 2_656
O5 K1 K1 91.91(7) . 2_556
O6 K1 K1 36.48(6) 2_556 2_556
O7 K1 K1 71.80(7) 2_656 2_556
O7 K1 K1 153.19(7) . 2_556
O9 K1 K1 118.34(10) . 2_556
O10 K1 K1 100.73(7) . 2_556
O6 K1 K1 34.20(6) . 2_556
K1 K1 K1 112.53(4) 2_656 2_556
C1 O1 Co1 121.3(2) . .
C11 O3 Co2 120.4(2) . .
K1 O6 K1 109.32(10) 2_556 .
K1 O7 K1 98.57(10) 2_656 .
C7 N1 C8 117.9(3) . .
C7 N1 Co1 126.3(2) . .
C8 N1 Co1 115.4(2) . .
C10 N2 Co1 119.9(2) . .
C10 N2 H2A 107.4 . .
Co1 N2 H2A 107.4 . .
C10 N2 H2B 107.4 . .
Co1 N2 H2B 107.4 . .
H2A N2 H2B 106.9 . .
C17 N3 C18 117.0(3) . .
C17 N3 Co2 126.0(3) . .
C18 N3 Co2 115.9(2) . .
C20 N4 Co2 121.1(2) . .
C20 N4 H4A 107.1 . .
Co2 N4 H4A 107.1 . .
C20 N4 H4B 107.1 . .
Co2 N4 H4B 107.1 . .
H4A N4 H4B 106.8 . .
O1 C1 C6 123.6(3) . .
O1 C1 C2 117.8(3) . .
C6 C1 C2 118.6(3) . .
C3 C2 C1 121.1(4) . .
C3 C2 H2 119.5 . .
C1 C2 H2 119.5 . .
C2 C3 C4 120.8(4) . .
C2 C3 H3 119.6 . .
C4 C3 H3 119.6 . .
C3 C4 C5 119.0(4) . .
C3 C4 H4 120.5 . .
C5 C4 H4 120.5 . .
C4 C5 C6 121.4(4) . .
C4 C5 H5 119.3 . .
C6 C5 H5 119.3 . .
C5 C6 C1 119.1(3) . .
C5 C6 C7 119.4(3) . .
C1 C6 C7 121.1(3) . .
O2 C7 N1 123.6(3) . .
O2 C7 C6 116.3(3) . .
N1 C7 C6 120.1(3) . .
N1 C8 C9 109.5(3) . .
N1 C8 H8A 109.8 . .
C9 C8 H8A 109.8 . .
N1 C8 H8B 109.8 . .
C9 C8 H8B 109.8 . .
H8A C8 H8B 108.2 . .
C10 C9 C8 114.2(3) . .
C10 C9 H9A 108.7 . .
C8 C9 H9A 108.7 . .
C10 C9 H9B 108.7 . .
C8 C9 H9B 108.7 . .
H9A C9 H9B 107.6 . .
N2 C10 C9 111.7(3) . .
N2 C10 H10A 109.3 . .
C9 C10 H10A 109.3 . .
N2 C10 H10B 109.3 . .
C9 C10 H10B 109.3 . .
H10A C10 H10B 107.9 . .
O3 C11 C12 118.7(3) . .
O3 C11 C16 122.5(3) . .
C12 C11 C16 118.8(3) . .
C13 C12 C11 120.9(4) . .
C13 C12 H12 119.5 . .
C11 C12 H12 119.5 . .
C12 C13 C14 120.7(4) . .
C12 C13 H13 119.7 . .
C14 C13 H13 119.7 . .
C15 C14 C13 118.8(4) . .
C15 C14 H14 120.6 . .
C13 C14 H14 120.6 . .
C14 C15 C16 122.3(4) . .
C14 C15 H15 118.9 . .
C16 C15 H15 118.9 . .
C15 C16 C11 118.5(4) . .
C15 C16 C17 119.8(3) . .
C11 C16 C17 121.6(3) . .
O4 C17 N3 122.8(3) . .
O4 C17 C16 117.5(3) . .
N3 C17 C16 119.8(3) . .
N3 C18 C19 110.0(3) . .
N3 C18 H18A 109.7 . .
C19 C18 H18A 109.7 . .
N3 C18 H18B 109.7 . .
C19 C18 H18B 109.7 . .
H18A C18 H18B 108.2 . .
C20 C19 C18 113.6(3) . .
C20 C19 H19A 108.9 . .
C18 C19 H19A 108.9 . .
C20 C19 H19B 108.9 . .
C18 C19 H19B 108.9 . .
H19A C19 H19B 107.7 . .
N4 C20 C19 112.7(3) . .
N4 C20 H20A 109.0 . .
C19 C20 H20A 109.0 . .
N4 C20 H20B 109.0 . .
C19 C20 H20B 109.0 . .
H20A C20 H20B 107.8 . .

loop_
_geom_bond_atom_site_label_1
_geom_bond_atom_site_label_2
_geom_bond_distance
_geom_bond_site_symmetry_2
Co1 O1 1.901(3) 2_666
Co1 O1 1.901(3) .
Co1 N1 1.952(3) 2_666
Co1 N1 1.952(3) .
Co1 N2 1.980(3) 2_666
Co1 N2 1.980(3) .
Co2 O3 1.906(3) 2
Co2 O3 1.906(3) .
Co2 N3 1.949(3) .
Co2 N3 1.949(3) 2
Co2 N4 1.975(3) .
Co2 N4 1.975(3) 2
K1 O5 2.729(3) .
K1 O6 2.784(3) 2_556
K1 O7 2.810(3) 2_656
K1 O7 2.813(3) .
K1 O9 2.906(4) .
K1 O10 2.922(3) .
K1 O6 2.946(3) .
K1 K1 4.2624(18) 2_656
K1 K1 4.6753(19) 2_556
O1 C1 1.330(4) .
O2 C7 1.295(4) .
O3 C11 1.333(4) .
O4 C17 1.294(4) .
O6 K1 2.784(3) 2_556
O7 K1 2.810(3) 2_656
N1 C7 1.309(5) .
N1 C8 1.463(5) .
N2 C10 1.491(5) .
N2 H2A 0.9200 .
N2 H2B 0.9200 .
N3 C17 1.324(5) .
N3 C18 1.470(5) .
N4 C20 1.492(5) .
N4 H4A 0.9200 .
N4 H4B 0.9200 .
C1 C6 1.408(5) .
C1 C2 1.413(5) .
C2 C3 1.375(6) .
C2 H2 0.9500 .
C3 C4 1.391(6) .
C3 H3 0.9500 .
C4 C5 1.392(6) .
C4 H4 0.9500 .
C5 C6 1.407(5) .
C5 H5 0.9500 .
C6 C7 1.501(5) .
C8 C9 1.524(5) .
C8 H8A 0.9900 .
C8 H8B 0.9900 .
C9 C10 1.516(5) .
C9 H9A 0.9900 .
C9 H9B 0.9900 .
C10 H10A 0.9900 .
C10 H10B 0.9900 .
C11 C12 1.412(5) .
C11 C16 1.414(5) .
C12 C13 1.376(6) .
C12 H12 0.9500 .
C13 C14 1.396(6) .
C13 H13 0.9500 .
C14 C15 1.377(6) .
C14 H14 0.9500 .
C15 C16 1.402(6) .
C15 H15 0.9500 .
C16 C17 1.482(5) .
C18 C19 1.527(5) .
C18 H18A 0.9900 .
C18 H18B 0.9900 .
C19 C20 1.510(5) .
C19 H19A 0.9900 .
C19 H19B 0.9900 .
C20 H20A 0.9900 .
C20 H20B 0.9900 .

loop_
_geom_hbond_atom_site_label_D
_geom_hbond_atom_site_label_H
_geom_hbond_atom_site_label_A
_geom_hbond_distance_DH
_geom_hbond_distance_HA
_geom_hbond_distance_DA
_geom_hbond_angle_DHA
_geom_hbond_site_symmetry_A
N2 H2B O10 0.920 2.212 3.094(4) 160.62 1_555

loop_
_geom_torsion_atom_site_label_1
_geom_torsion_atom_site_label_2
_geom_torsion_atom_site_label_3
_geom_torsion_atom_site_label_4
_geom_torsion
_geom_torsion_site_symmetry_1
_geom_torsion_site_symmetry_4
O1 Co1 O1 C1 -8(24) 2_666 .
N1 Co1 O1 C1 -134.9(3) 2_666 .
N1 Co1 O1 C1 45.1(3) . .
N2 Co1 O1 C1 -46.4(3) 2_666 .
N2 Co1 O1 C1 133.6(3) . .
O3 Co2 O3 C11 -147(4) 2 .
N3 Co2 O3 C11 46.5(3) . .
N3 Co2 O3 C11 -133.5(3) 2 .
N4 Co2 O3 C11 134.1(3) . .
N4 Co2 O3 C11 -45.9(3) 2 .
O5 K1 O6 K1 115.99(11) . 2_556
O6 K1 O6 K1 0.0 2_556 2_556
O7 K1 O6 K1 -76.43(10) 2_656 2_556
O7 K1 O6 K1 -137.77(12) . 2_556
O9 K1 O6 K1 20.3(2) . 2_556
O10 K1 O6 K1 -155.30(12) . 2_556
K1 K1 O6 K1 -100.87(8) 2_656 2_556
O5 K1 O7 K1 152.03(10) . 2_656
O6 K1 O7 K1 -55.11(16) 2_556 2_656
O7 K1 O7 K1 -0.001(2) 2_656 2_656
O9 K1 O7 K1 -109.11(13) . 2_656
O10 K1 O7 K1 77.34(10) . 2_656
O6 K1 O7 K1 59.91(16) . 2_656
K1 K1 O7 K1 3.0(2) 2_556 2_656
O1 Co1 N1 C7 148.5(3) 2_666 .
O1 Co1 N1 C7 -31.5(3) . .
N1 Co1 N1 C7 94(3) 2_666 .
N2 Co1 N1 C7 62.8(3) 2_666 .
N2 Co1 N1 C7 -117.2(3) . .
O1 Co1 N1 C8 -39.0(3) 2_666 .
O1 Co1 N1 C8 141.0(3) . .
N1 Co1 N1 C8 -93(3) 2_666 .
N2 Co1 N1 C8 -124.7(3) 2_666 .
N2 Co1 N1 C8 55.3(3) . .
O1 Co1 N2 C10 42.6(3) 2_666 .
O1 Co1 N2 C10 -137.4(3) . .
N1 Co1 N2 C10 131.7(3) 2_666 .
N1 Co1 N2 C10 -48.3(3) . .
N2 Co1 N2 C10 -6(8) 2_666 .
O3 Co2 N3 C17 153.1(3) 2 .
O3 Co2 N3 C17 -26.9(3) . .
N3 Co2 N3 C17 122(4) 2 .
N4 Co2 N3 C17 -112.0(3) . .
N4 Co2 N3 C17 68.0(3) 2 .
O3 Co2 N3 C18 -39.4(3) 2 .
O3 Co2 N3 C18 140.6(3) . .
N3 Co2 N3 C18 -70(4) 2 .
N4 Co2 N3 C18 55.5(3) . .
N4 Co2 N3 C18 -124.5(3) 2 .
O3 Co2 N4 C20 42.6(3) 2 .
O3 Co2 N4 C20 -137.4(3) . .
N3 Co2 N4 C20 -47.7(3) . .
N3 Co2 N4 C20 132.3(3) 2 .
N4 Co2 N4 C20 -161(11) 2 .
Co1 O1 C1 C6 -34.1(5) . .
Co1 O1 C1 C2 148.1(3) . .
O1 C1 C2 C3 179.5(4) . .
C6 C1 C2 C3 1.5(6) . .
C1 C2 C3 C4 -0.4(6) . .
C2 C3 C4 C5 -0.8(6) . .
C3 C4 C5 C6 0.7(6) . .
C4 C5 C6 C1 0.5(6) . .
C4 C5 C6 C7 -172.8(4) . .
O1 C1 C6 C5 -179.4(3) . .
C2 C1 C6 C5 -1.6(5) . .
O1 C1 C6 C7 -6.2(6) . .
C2 C1 C6 C7 171.6(3) . .
C8 N1 C7 O2 11.0(5) . .
Co1 N1 C7 O2 -176.6(3) . .
C8 N1 C7 C6 -167.2(3) . .
Co1 N1 C7 C6 5.2(5) . .
C5 C6 C7 O2 16.2(5) . .
C1 C6 C7 O2 -157.0(3) . .
C5 C6 C7 N1 -165.5(4) . .
C1 C6 C7 N1 21.3(5) . .
C7 N1 C8 C9 102.2(4) . .
Co1 N1 C8 C9 -71.0(3) . .
N1 C8 C9 C10 66.9(4) . .
Co1 N2 C10 C9 55.3(4) . .
C8 C9 C10 N2 -58.2(4) . .
Co2 O3 C11 C12 142.7(3) . .
Co2 O3 C11 C16 -37.7(5) . .
O3 C11 C12 C13 -178.9(4) . .
C16 C11 C12 C13 1.6(6) . .
C11 C12 C13 C14 -0.2(6) . .
C12 C13 C14 C15 -2.1(7) . .
C13 C14 C15 C16 3.1(7) . .
C14 C15 C16 C11 -1.7(6) . .
C14 C15 C16 C17 -176.5(4) . .
O3 C11 C16 C15 179.8(4) . .
C12 C11 C16 C15 -0.7(6) . .
O3 C11 C16 C17 -5.5(6) . .
C12 C11 C16 C17 174.0(4) . .
C18 N3 C17 O4 8.8(5) . .
Co2 N3 C17 O4 176.2(3) . .
C18 N3 C17 C16 -170.2(3) . .
Co2 N3 C17 C16 -2.9(5) . .
C15 C16 C17 O4 22.4(5) . .
C11 C16 C17 O4 -152.2(4) . .
C15 C16 C17 N3 -158.4(4) . .
C11 C16 C17 N3 26.9(5) . .
C17 N3 C18 C19 96.9(4) . .
Co2 N3 C18 C19 -71.7(4) . .
N3 C18 C19 C20 65.4(5) . .
Co2 N4 C20 C19 54.3(4) . .
C18 C19 C20 N4 -55.8(5) . .
